data_4111783
loop_
_publ_author_name
'Eric Quarez'
'Kuei-Fang Hsu'
'Robert Pcionek'
'N. Frangis'
'E. K. Polychroniadis'
'Mercouri G. Kanatzidis'

_publ_contact_author_address
;
Prof. Mercouri Kanatzidis
Department of Chemistry
Michigan State University
Department of Chemistry
East Lansing
MI
48824
UNITED STATES OF AMERICA
;
_publ_contact_author_email KANATZID@CHEMISTRY.MSU.EDU
_publ_contact_author_name 'Prof. Mercouri Kanatzidis'
_publ_section_title
;
 Nanostructuring, Compositional Fluctuations, and Atomic Ordering in the
 Thermoelectric Materials AgPbmSbTe2+m. The Myth of Solid Solutions
;
_journal_name_full 'Journal of the American Chemical Society'
_journal_page_first 9177
_journal_page_last 9190
_journal_paper_doi 10.1021/ja051653o
_journal_volume 127
_journal_year 2005
_chemical_formula_sum 'Ag Sb Te2'
_chemical_formula_weight 484.82
_chemical_name_systematic
; 
 ? 
;
_space_group_IT_number 123
_symmetry_cell_setting tetragonal
_symmetry_space_group_name_Hall '-P 4 2'
_symmetry_space_group_name_H-M 'P 4/m m m'
_atom_sites_solution_hydrogens geom
_atom_sites_solution_primary direct
_atom_sites_solution_secondary difmap
_audit_creation_method SHELXL-97
_cell_angle_alpha 90.00
_cell_angle_beta 90.00
_cell_angle_gamma 90.00
_cell_formula_units_Z 1
_cell_length_a 4.2898(6)
_cell_length_b 4.2898(6)
_cell_length_c 6.0667(12)
_cell_measurement_temperature 293(2)
_cell_volume 111.64(3)
_computing_cell_refinement 'Bruker XSCANS'
_computing_data_collection 'Bruker XSCANS'
_computing_data_reduction 'Bruker SHELXTL'
_computing_molecular_graphics 'Bruker SHELXTL'
_computing_publication_material 'Bruker SHELXTL'
_computing_structure_refinement 'SHELXL-97 (Sheldrick, 1997)'
_computing_structure_solution 'SHELXS-97 (Sheldrick, 1990)'
_diffrn_ambient_temperature 293(2)
_diffrn_measured_fraction_theta_full 0.987
_diffrn_measured_fraction_theta_max 0.987
_diffrn_measurement_device_type 'Bruker P4'
_diffrn_measurement_method '\w scans'
_diffrn_radiation_monochromator graphite
_diffrn_radiation_source 'fine-focus sealed tube'
_diffrn_radiation_type MoK\a
_diffrn_radiation_wavelength 0.71073
_diffrn_reflns_av_R_equivalents 0.0469
_diffrn_reflns_av_sigmaI/netI 0.0165
_diffrn_reflns_limit_h_max 6
_diffrn_reflns_limit_h_min -7
_diffrn_reflns_limit_k_max 7
_diffrn_reflns_limit_k_min -7
_diffrn_reflns_limit_l_max 10
_diffrn_reflns_limit_l_min -10
_diffrn_reflns_number 4081
_diffrn_reflns_theta_full 38.51
_diffrn_reflns_theta_max 38.51
_diffrn_reflns_theta_min 4.75
_exptl_absorpt_coefficient_mu 23.020
_exptl_absorpt_correction_T_max 0.301
_exptl_absorpt_correction_T_min 0.207
_exptl_absorpt_correction_type numerical
_exptl_absorpt_process_details
;                                                                     
crystal description with a video camera using FacietVideo             
(STOE & Cie GmbH, 2002) and optimized with X-SHAPE                    
(STOE & Cie GmbH, 1999) using a set of equivalent reflections         
;
_exptl_crystal_density_diffrn 7.211
_exptl_crystal_F_000 202
_exptl_crystal_size_max 0.134
_exptl_crystal_size_mid 0.061
_exptl_crystal_size_min 0.052
_refine_diff_density_max 1.054
_refine_diff_density_min -0.820
_refine_diff_density_rms 0.240
_refine_ls_extinction_coef 0.93(9)
_refine_ls_extinction_expression Fc^*^=kFc[1+0.001xFc^2^\l^3^/sin(2\q)]^-1/4^
_refine_ls_extinction_method SHELXL
_refine_ls_goodness_of_fit_ref 1.124
_refine_ls_hydrogen_treatment none
_refine_ls_matrix_type full
_refine_ls_number_parameters 8
_refine_ls_number_reflns 225
_refine_ls_number_restraints 0
_refine_ls_restrained_S_all 1.124
_refine_ls_R_factor_all 0.0353
_refine_ls_R_factor_gt 0.0279
_refine_ls_shift/su_max 0.000
_refine_ls_shift/su_mean 0.000
_refine_ls_structure_factor_coef Fsqd
_refine_ls_weighting_details 'calc w=1/[\s^2^(Fo^2^)+(0.0405P)^2^+0.2070P] where P=(Fo^2^+2Fc^2^)/3'
_refine_ls_weighting_scheme calc
_refine_ls_wR_factor_gt 0.0831
_refine_ls_wR_factor_ref 0.0896
_reflns_number_gt 156
_reflns_number_total 225
_reflns_threshold_expression >2sigma(I)
_cod_data_source_file ja051653osi20050422_060745_02.cif
_cod_data_source_block AgSbTe2_tetragonal
_cod_database_code 4111783

loop_
_symmetry_equiv_pos_as_xyz
'x, y, z'
'-x, -y, z'
'-y, x, z'
'y, -x, z'
'-x, y, -z'
'x, -y, -z'
'y, x, -z'
'-y, -x, -z'
'-x, -y, -z'
'x, y, -z'
'y, -x, -z'
'-y, x, -z'
'x, -y, z'
'-x, y, z'
'-y, -x, z'
'y, x, z'

loop_
_atom_site_label
_atom_site_type_symbol
_atom_site_fract_x
_atom_site_fract_y
_atom_site_fract_z
_atom_site_U_iso_or_equiv
_atom_site_adp_type
_atom_site_occupancy
_atom_site_symmetry_multiplicity
_atom_site_calc_flag
_atom_site_refinement_flags
Te1 Te 0.0000 0.0000 0.0000 0.0287(5) Uiso 1 16 d S
Te2 Te 0.5000 0.5000 0.5000 0.0289(5) Uiso 1 16 d S
Sb Sb 1.0000 0.0000 0.5000 0.0448(4) Uiso 1 16 d S
Ag Ag 0.5000 0.5000 0.0000 0.0353(4) Uiso 1 16 d S

loop_
_atom_type_symbol
_atom_type_description
_atom_type_scat_dispersion_real
_atom_type_scat_dispersion_imag
_atom_type_scat_source
Ag Ag -0.8971 1.1015 'International Tables Vol C Tables 4.2.6.8 and 6.1.1.4'
Sb Sb -0.5866 1.5461 'International Tables Vol C Tables 4.2.6.8 and 6.1.1.4'
Te Te -0.5308 1.6751 'International Tables Vol C Tables 4.2.6.8 and 6.1.1.4'

loop_
_geom_angle_atom_site_label_1
_geom_angle_atom_site_label_2
_geom_angle_atom_site_label_3
_geom_angle
_geom_angle_site_symmetry_1
_geom_angle_site_symmetry_3
Ag Te1 Ag 180.0 1_445 .
Ag Te1 Ag 90.0 1_445 1_455
Ag Te1 Ag 90.0 . 1_455
Ag Te1 Ag 90.0 1_445 1_545
Ag Te1 Ag 90.0 . 1_545
Ag Te1 Ag 180.0 1_455 1_545
Ag Te1 Sb 90.0 1_445 1_455
Ag Te1 Sb 90.0 . 1_455
Ag Te1 Sb 90.0 1_455 1_455
Ag Te1 Sb 90.0 1_545 1_455
Ag Te1 Sb 90.0 1_445 1_454
Ag Te1 Sb 90.0 . 1_454
Ag Te1 Sb 90.0 1_455 1_454
Ag Te1 Sb 90.0 1_545 1_454
Sb Te1 Sb 180.0 1_455 1_454
Sb Te2 Sb 180.0 1_565 1_455
Sb Te2 Sb 90.0 1_565 .
Sb Te2 Sb 90.0 1_455 .
Sb Te2 Sb 90.0 1_565 1_465
Sb Te2 Sb 90.0 1_455 1_465
Sb Te2 Sb 180.0 . 1_465
Sb Te2 Ag 90.0 1_565 1_556
Sb Te2 Ag 90.0 1_455 1_556
Sb Te2 Ag 90.0 . 1_556
Sb Te2 Ag 90.0 1_465 1_556
Sb Te2 Ag 90.0 1_565 .
Sb Te2 Ag 90.0 1_455 .
Sb Te2 Ag 90.0 . .
Sb Te2 Ag 90.0 1_465 .
Ag Te2 Ag 180.0 1_556 .
Te2 Sb Te2 180.0 1_655 1_545
Te2 Sb Te2 90.0 1_655 .
Te2 Sb Te2 90.0 1_545 .
Te2 Sb Te2 90.0 1_655 1_645
Te2 Sb Te2 90.0 1_545 1_645
Te2 Sb Te2 180.0 . 1_645
Te2 Sb Te1 90.0 1_655 1_656
Te2 Sb Te1 90.0 1_545 1_656
Te2 Sb Te1 90.0 . 1_656
Te2 Sb Te1 90.0 1_645 1_656
Te2 Sb Te1 90.0 1_655 1_655
Te2 Sb Te1 90.0 1_545 1_655
Te2 Sb Te1 90.0 . 1_655
Te2 Sb Te1 90.0 1_645 1_655
Te1 Sb Te1 180.0 1_656 1_655
Te1 Ag Te1 180.0 1_665 .
Te1 Ag Te1 90.0 1_665 1_565
Te1 Ag Te1 90.0 . 1_565
Te1 Ag Te1 90.0 1_665 1_655
Te1 Ag Te1 90.0 . 1_655
Te1 Ag Te1 180.0 1_565 1_655
Te1 Ag Te2 90.0 1_665 1_554
Te1 Ag Te2 90.0 . 1_554
Te1 Ag Te2 90.0 1_565 1_554
Te1 Ag Te2 90.0 1_655 1_554
Te1 Ag Te2 90.0 1_665 .
Te1 Ag Te2 90.0 . .
Te1 Ag Te2 90.0 1_565 .
Te1 Ag Te2 90.0 1_655 .
Te2 Ag Te2 180.0 1_554 .

loop_
_geom_bond_atom_site_label_1
_geom_bond_atom_site_label_2
_geom_bond_distance
_geom_bond_site_symmetry_2
Te1 Ag 3.0333(4) 1_445
Te1 Ag 3.0333(4) .
Te1 Ag 3.0333(4) 1_455
Te1 Ag 3.0333(4) 1_545
Te1 Sb 3.0333(6) 1_455
Te1 Sb 3.0333(6) 1_454
Te2 Sb 3.0333(4) 1_565
Te2 Sb 3.0333(4) 1_455
Te2 Sb 3.0333(4) .
Te2 Sb 3.0333(4) 1_465
Te2 Ag 3.0333(6) 1_556
Te2 Ag 3.0333(6) .
Sb Te2 3.0333(4) 1_655
Sb Te2 3.0333(4) 1_545
Sb Te2 3.0333(4) 1_645
Sb Te1 3.0333(6) 1_656
Sb Te1 3.0333(6) 1_655
Ag Te1 3.0333(4) 1_665
Ag Te1 3.0333(4) 1_565
Ag Te1 3.0333(4) 1_655
Ag Te2 3.0333(6) 1_554
